data_7709962
loop_
_publ_author_name
'Tulewicz, Adam'
'Szejko, Vadim'
'Justyniak, Iwona'
'Wolska, Ma\/lgorzata'
'Lewinski, Janusz'

_publ_section_title
;
 Exploring the reactivity of homoleptic organozincs towards SO2: Synthesis
 and structure of a homologous series of organozinc sulfinates
;
_journal_name_full 'Dalton Transactions'
_journal_paper_doi 10.1039/D2DT00577H
_journal_year 2022
_chemical_formula_sum 'C2 H6 O2 S Zn'
_chemical_formula_weight 159.50
_space_group_crystal_system triclinic
_space_group_IT_number 2
_space_group_name_Hall '-P 1'
_space_group_name_H-M_alt 'P -1'
_atom_sites_solution_hydrogens geom
_audit_creation_method SHELXL-2018/3
_audit_update_record
;
2021-10-19 deposited with the CCDC.	2022-04-11 downloaded from the CCDC.
;
_cell_angle_alpha 89.141(12)
_cell_angle_beta 80.887(14)
_cell_angle_gamma 84.090(13)
_cell_formula_units_Z 2
_cell_length_a 4.5135(8)
_cell_length_b 7.7984(11)
_cell_length_c 7.8400(13)
_cell_measurement_reflns_used 1045
_cell_measurement_temperature 100(2)
_cell_measurement_theta_max 29.9470
_cell_measurement_theta_min 3.7020
_cell_volume 271.02(8)
_computing_cell_refinement 'CrysAlisPro 1.171.40.84a (Rigaku OD, 2020)'
_computing_data_collection 'CrysAlisPro 1.171.40.84a (Rigaku OD, 2020)'
_computing_data_reduction 'CrysAlisPro 1.171.40.84a (Rigaku OD, 2020)'
_computing_structure_refinement 'SHELXL-2018/3 (Sheldrick, 2018)'
_diffrn_ambient_temperature 100(2)
_diffrn_detector 'CCD plate'
_diffrn_detector_area_resol_mean 16.2974
_diffrn_measured_fraction_theta_full 0.996
_diffrn_measured_fraction_theta_max 0.996
_diffrn_measurement_device 'four-circle diffractometer'
_diffrn_measurement_device_type 'SuperNova, Dual, Cu at home/near, Eos'
_diffrn_measurement_method '\w scans'
_diffrn_radiation_type MoK\a
_diffrn_radiation_wavelength 0.71073
_diffrn_reflns_av_R_equivalents 0.0810
_diffrn_reflns_av_unetI/netI 0.0462
_diffrn_reflns_Laue_measured_fraction_full 0.996
_diffrn_reflns_Laue_measured_fraction_max 0.996
_diffrn_reflns_limit_h_max 5
_diffrn_reflns_limit_h_min -5
_diffrn_reflns_limit_k_max 9
_diffrn_reflns_limit_k_min -8
_diffrn_reflns_limit_l_max 9
_diffrn_reflns_limit_l_min -9
_diffrn_reflns_number 2895
_diffrn_reflns_point_group_measured_fraction_full 0.996
_diffrn_reflns_point_group_measured_fraction_max 0.996
_diffrn_reflns_theta_full 25.242
_diffrn_reflns_theta_max 26.500
_diffrn_reflns_theta_min 2.626
_diffrn_source 'micro-focus sealed X-ray tube'
_diffrn_source_type 'SuperNova (Mo) X-ray Source'
_exptl_absorpt_coefficient_mu 4.785
_exptl_absorpt_correction_T_max 0.787
_exptl_absorpt_correction_T_min 0.537
_exptl_absorpt_correction_type multi-scan
_exptl_absorpt_process_details
;
CrysAlisPro 1.171.40.84a (Rigaku Oxford Diffraction, 2020)
Empirical absorption correction using spherical harmonics,
implemented in SCALE3 ABSPACK scaling algorithm.
;
_exptl_crystal_colour colorless
_exptl_crystal_density_diffrn 1.954
_exptl_crystal_description plate
_exptl_crystal_F_000 160
_exptl_crystal_size_max 0.18
_exptl_crystal_size_mid 0.11
_exptl_crystal_size_min 0.05
_refine_diff_density_max 1.568
_refine_diff_density_min -1.647
_refine_diff_density_rms 0.288
_refine_ls_extinction_method none
_refine_ls_goodness_of_fit_ref 1.088
_refine_ls_hydrogen_treatment constr
_refine_ls_matrix_type full
_refine_ls_number_parameters 57
_refine_ls_number_reflns 1117
_refine_ls_number_restraints 0
_refine_ls_restrained_S_all 1.088
_refine_ls_R_factor_all 0.0701
_refine_ls_R_factor_gt 0.0632
_refine_ls_shift/su_max 0.000
_refine_ls_shift/su_mean 0.000
_refine_ls_structure_factor_coef Fsqd
_refine_ls_weighting_details 'w=1/[\s^2^(Fo^2^)+(0.1310P)^2^] where P=(Fo^2^+2Fc^2^)/3'
_refine_ls_weighting_scheme calc
_refine_ls_wR_factor_gt 0.1609
_refine_ls_wR_factor_ref 0.1688
_reflns_Friedel_coverage 0.000
_reflns_number_gt 977
_reflns_number_total 1117
_reflns_threshold_expression 'I > 2\s(I)'
_twin_special_details
;
Component 2 rotated by 3.1089\% 
around [-0.20 -0.98 -0.08] (reciprocal) or [-0.39 -0.92 -0.02] (direct)
;
_cod_data_source_file d2dt00577h2.cif
_cod_data_source_block shelx
_cod_database_code 7709962
_shelx_shelxl_version_number 2018/3
_shelx_space_group_comment
;
The symmetry employed for this shelxl refinement is uniquely defined
by the following loop, which should always be used as a source of
symmetry information in preference to the above space-group names.
They are only intended as comments.
;
_oxdiff_twin_items 2
_oxdiff_twin_integration_method simultaneous

loop_
_space_group_symop_operation_xyz
'x, y, z'
'-x, -y, -z'

loop_
_atom_site_label
_atom_site_type_symbol
_atom_site_fract_x
_atom_site_fract_y
_atom_site_fract_z
_atom_site_U_iso_or_equiv
_atom_site_adp_type
_atom_site_occupancy
_atom_site_site_symmetry_order
_atom_site_calc_flag
_atom_site_refinement_flags_posn
_atom_site_refinement_flags_adp
_atom_site_refinement_flags_occupancy
_atom_site_disorder_assembly
_atom_site_disorder_group
C1 C 0.0005(13) 0.7256(7) 0.1360(7) 0.0223(12) Uani 1 1 d . . . . .
H1A H 0.069879 0.836544 0.108531 0.033 Uiso 1 1 calc R U . . .
H1B H -0.211610 0.731333 0.131401 0.033 Uiso 1 1 calc R U . . .
H1C H 0.107474 0.641988 0.053908 0.033 Uiso 1 1 calc R U . . .
C2 C 0.5819(14) 0.8709(7) 0.7487(8) 0.0207(12) Uani 1 1 d . . . . .
H2A H 0.708423 0.929935 0.662029 0.031 Uiso 1 1 calc R U . . .
H2B H 0.694305 0.831186 0.838318 0.031 Uiso 1 1 calc R U . . .
H2C H 0.410882 0.948279 0.796929 0.031 Uiso 1 1 calc R U . . .
O1 O 0.3215(9) 0.7803(5) 0.5060(6) 0.0168(8) Uani 1 1 d . . . . .
O2 O 0.7605(8) 0.5923(4) 0.5743(5) 0.0155(8) Uani 1 1 d . . . . .
S1 S 0.4563(3) 0.69224(15) 0.65396(16) 0.0127(4) Uani 1 1 d . . . . .
Zn1 Zn 0.07268(12) 0.65881(6) 0.36661(7) 0.0143(3) Uani 1 1 d . . . . .

loop_
_atom_site_aniso_label
_atom_site_aniso_U_11
_atom_site_aniso_U_22
_atom_site_aniso_U_33
_atom_site_aniso_U_23
_atom_site_aniso_U_13
_atom_site_aniso_U_12
C1 0.030(3) 0.020(3) 0.017(3) -0.001(2) -0.004(2) -0.003(2)
C2 0.030(3) 0.012(3) 0.022(3) -0.003(2) -0.007(2) -0.005(2)
O1 0.0187(18) 0.0085(17) 0.026(2) 0.0009(15) -0.0096(15) -0.0030(15)
O2 0.0172(19) 0.0090(17) 0.022(2) -0.0009(15) -0.0053(15) -0.0043(14)
S1 0.0166(7) 0.0073(7) 0.0146(7) -0.0019(5) -0.0032(5) -0.0011(5)
Zn1 0.0185(5) 0.0098(5) 0.0156(5) -0.0001(3) -0.0057(3) -0.0016(3)

loop_
_atom_type_symbol
_atom_type_description
_atom_type_scat_dispersion_real
_atom_type_scat_dispersion_imag
_atom_type_scat_source
C C 0.0033 0.0016 'International Tables Vol C Tables 4.2.6.8 and 6.1.1.4'
H H 0.0000 0.0000 'International Tables Vol C Tables 4.2.6.8 and 6.1.1.4'
O O 0.0106 0.0060 'International Tables Vol C Tables 4.2.6.8 and 6.1.1.4'
S S 0.1246 0.1234 'International Tables Vol C Tables 4.2.6.8 and 6.1.1.4'
Zn Zn 0.2839 1.4301 'International Tables Vol C Tables 4.2.6.8 and 6.1.1.4'

loop_
_geom_angle_atom_site_label_1
_geom_angle_atom_site_label_2
_geom_angle_atom_site_label_3
_geom_angle
_geom_angle_site_symmetry_1
_geom_angle_site_symmetry_3
_geom_angle_publ_flag
Zn1 C1 H1A 109.5 . . ?
Zn1 C1 H1B 109.5 . . ?
H1A C1 H1B 109.5 . . ?
Zn1 C1 H1C 109.5 . . ?
H1A C1 H1C 109.5 . . ?
H1B C1 H1C 109.5 . . ?
S1 C2 H2A 109.5 . . ?
S1 C2 H2B 109.5 . . ?
H2A C2 H2B 109.5 . . ?
S1 C2 H2C 109.5 . . ?
H2A C2 H2C 109.5 . . ?
H2B C2 H2C 109.5 . . ?
S1 O1 Zn1 121.8(2) . . ?
S1 O2 Zn1 129.1(2) . 1_655 ?
S1 O2 Zn1 127.4(2) . 2_666 ?
Zn1 O2 Zn1 103.20(16) 1_655 2_666 ?
O1 S1 O2 106.9(2) . . ?
O1 S1 C2 100.5(2) . . ?
O2 S1 C2 101.3(3) . . ?
C1 Zn1 O1 124.8(2) . . ?
C1 Zn1 O2 127.8(2) . 1_455 ?
O1 Zn1 O2 95.98(16) . 1_455 ?
C1 Zn1 O2 122.4(2) . 2_666 ?
O1 Zn1 O2 96.44(15) . 2_666 ?
O2 Zn1 O2 76.80(16) 1_455 2_666 ?

loop_
_geom_bond_atom_site_label_1
_geom_bond_atom_site_label_2
_geom_bond_distance
_geom_bond_site_symmetry_2
_geom_bond_publ_flag
C1 Zn1 1.942(6) . ?
C1 H1A 0.9600 . ?
C1 H1B 0.9600 . ?
C1 H1C 0.9600 . ?
C2 S1 1.772(5) . ?
C2 H2A 0.9600 . ?
C2 H2B 0.9600 . ?
C2 H2C 0.9600 . ?
O1 S1 1.517(4) . ?
O1 Zn1 1.998(4) . ?
O2 S1 1.551(4) . ?
O2 Zn1 2.075(4) 1_655 ?
O2 Zn1 2.096(4) 2_666 ?

loop_
_twin_individual_id
_twin_individual_mass_fraction_refined
_oxdiff_twin_reflns_isolated
_oxdiff_twin_reflns_overlapped
_twin_individual_twin_lattice_type
_twin_individual_twin_matrix_11
_twin_individual_twin_matrix_12
_twin_individual_twin_matrix_13
_twin_individual_twin_matrix_21
_twin_individual_twin_matrix_22
_twin_individual_twin_matrix_23
_twin_individual_twin_matrix_31
_twin_individual_twin_matrix_32
_twin_individual_twin_matrix_33
1 0.6261 277 1611 ref 1.0000 0.0000 0.0000 0.0000 1.0000 0.0000 0.0000 0.0000 1.0000
2 0.3739 267 1611 nmt 1.0092 -0.0002 -0.0316 -0.0052 0.9993 0.0151 0.0935 -0.0181 0.9888
